data_1512952
loop_
_publ_author_name
'Jian Guo'
'Cheng-Peng Li'
'Miao Du'

_publ_section_title
;
 Solvent-regulated assemblies of silver(I) and cadmium(II) supramolecular
 complexes with versatile tripyridyltriazole multidentate ligands
;
_journal_name_full
;
Inorganica Chimica Acta
;
_journal_page_first 212
_journal_page_last 217
_journal_paper_doi 10.1016/j.ica.2012.10.014
_journal_volume 395
_journal_year 2013
_chemical_formula_sum 'C34 H24 Cd2 I4 N12'
_chemical_formula_weight 1333.07
_space_group_IT_number 2
_symmetry_cell_setting triclinic
_symmetry_space_group_name_Hall '-P 1'
_symmetry_space_group_name_H-M 'P -1'
_atom_sites_solution_hydrogens geom
_atom_sites_solution_primary direct
_atom_sites_solution_secondary difmap
_cell_angle_alpha 77.4640(10)
_cell_angle_beta 81.6630(10)
_cell_angle_gamma 89.5350(10)
_cell_formula_units_Z 1
_cell_length_a 8.3752(7)
_cell_length_b 9.7463(8)
_cell_length_c 12.5595(11)
_cell_measurement_reflns_used 2759
_cell_measurement_temperature 296(2)
_cell_measurement_theta_max 29.40
_cell_measurement_theta_min 2.77
_cell_volume 989.89(14)
_computing_cell_refinement 'Bruker Apex II'
_computing_data_collection 'Bruker Apex II'
_computing_data_reduction 'Bruker SAINT'
_computing_molecular_graphics 'Bruker SHELXTL'
_computing_publication_material 'Bruker SHELXTL'
_computing_structure_refinement 'SHELXL-97 (Sheldrick, 1997)'
_computing_structure_solution 'SHELXS-97 (Sheldrick, 1990)'
_diffrn_ambient_temperature 296(2)
_diffrn_measured_fraction_theta_full 0.989
_diffrn_measured_fraction_theta_max 0.989
_diffrn_measurement_device_type 'CCD area detector'
_diffrn_measurement_method 'phi and omega scans'
_diffrn_radiation_monochromator graphite
_diffrn_radiation_source 'fine-focus sealed tube'
_diffrn_radiation_type MoK\a
_diffrn_radiation_wavelength 0.71073
_diffrn_reflns_av_R_equivalents 0.0116
_diffrn_reflns_av_sigmaI/netI 0.0234
_diffrn_reflns_limit_h_max 8
_diffrn_reflns_limit_h_min -9
_diffrn_reflns_limit_k_max 11
_diffrn_reflns_limit_k_min -10
_diffrn_reflns_limit_l_max 14
_diffrn_reflns_limit_l_min -14
_diffrn_reflns_number 5082
_diffrn_reflns_theta_full 25.03
_diffrn_reflns_theta_max 25.03
_diffrn_reflns_theta_min 1.68
_exptl_absorpt_coefficient_mu 4.235
_exptl_absorpt_correction_T_max 0.4847
_exptl_absorpt_correction_T_min 0.3835
_exptl_absorpt_correction_type multi-scan
_exptl_absorpt_process_details SADABS
_exptl_crystal_colour Colorless
_exptl_crystal_density_diffrn 2.236
_exptl_crystal_density_method 'not measured'
_exptl_crystal_description Block
_exptl_crystal_F_000 620
_exptl_crystal_size_max 0.28
_exptl_crystal_size_mid 0.22
_exptl_crystal_size_min 0.20
_refine_diff_density_max 1.232
_refine_diff_density_min -1.011
_refine_diff_density_rms 0.084
_refine_ls_extinction_method none
_refine_ls_goodness_of_fit_ref 1.047
_refine_ls_hydrogen_treatment constr
_refine_ls_matrix_type full
_refine_ls_number_parameters 235
_refine_ls_number_reflns 3454
_refine_ls_number_restraints 0
_refine_ls_restrained_S_all 1.047
_refine_ls_R_factor_all 0.0339
_refine_ls_R_factor_gt 0.0277
_refine_ls_shift/su_max 0.001
_refine_ls_shift/su_mean 0.000
_refine_ls_structure_factor_coef Fsqd
_refine_ls_weighting_details 'calc w=1/[\s^2^(Fo^2^)+(0.0214P)^2^+2.0331P] where P=(Fo^2^+2Fc^2^)/3'
_refine_ls_weighting_scheme calc
_refine_ls_wR_factor_gt 0.0603
_refine_ls_wR_factor_ref 0.0632
_reflns_number_gt 2993
_reflns_number_total 3454
_reflns_threshold_expression >2sigma(I)
_cod_data_source_file ICA-2013-395-212-217-3.cif
_cod_data_source_block 3
_cod_depositor_comments
;
The following automatic conversions were performed:

'_exptl_absorpt_correction_type' value 'MULTI-SCAN' changed to
'multi-scan' according to the built-in table from CIF Core dictionary
named 'cif_core.dic' version 2.4.1 from 2010-06-29.

Automatic conversion script
Id: cif_fix_values 1891 2012-01-12 08:04:46Z andrius 
;
_cod_original_sg_symbol_H-M P-1
_cod_database_code 1512952

loop_
_symmetry_equiv_pos_as_xyz
'x, y, z'
'-x, -y, -z'

loop_
_atom_site_label
_atom_site_type_symbol
_atom_site_fract_x
_atom_site_fract_y
_atom_site_fract_z
_atom_site_U_iso_or_equiv
_atom_site_adp_type
_atom_site_occupancy
_atom_site_symmetry_multiplicity
_atom_site_calc_flag
_atom_site_refinement_flags
Cd1 Cd 0.51674(4) 0.68315(4) 0.58056(3) 0.04276(10) Uani 1 1 d .
I2 I 0.60554(4) 0.42227(4) 0.67795(3) 0.05175(11) Uani 1 1 d .
I1 I 0.20743(4) 0.76513(4) 0.59393(3) 0.06437(13) Uani 1 1 d .
N1 N 1.3745(4) 1.1696(4) 0.3228(3) 0.0419(9) Uani 1 1 d .
N2 N 1.2652(5) 0.9313(4) 0.0246(3) 0.0506(10) Uani 1 1 d .
N3 N 1.1806(5) 0.8494(4) -0.0258(3) 0.0504(10) Uani 1 1 d .
N4 N 1.0477(4) 0.8423(4) 0.1392(3) 0.0375(8) Uani 1 1 d .
N5 N 0.8165(5) 0.6467(6) 0.0932(4) 0.0669(14) Uani 1 1 d .
N6 N 0.7083(4) 0.7470(4) 0.4272(3) 0.0355(8) Uani 1 1 d .
C1 C 1.1634(6) 1.0242(6) 0.2957(4) 0.0564(14) Uani 1 1 d .
H1 H 1.0615 0.9829 0.3218 0.068 Uiso 1 1 calc R
C2 C 1.2313(6) 1.1057(6) 0.3551(4) 0.0580(15) Uani 1 1 d .
H2 H 1.1732 1.1165 0.4216 0.070 Uiso 1 1 calc R
C3 C 1.4551(6) 1.1500(6) 0.2275(4) 0.0517(13) Uani 1 1 d .
H3 H 1.5565 1.1929 0.2033 0.062 Uiso 1 1 calc R
C4 C 1.3969(6) 1.0704(5) 0.1637(4) 0.0500(12) Uani 1 1 d .
H4 H 1.4578 1.0607 0.0978 0.060 Uiso 1 1 calc R
C5 C 1.2463(5) 1.0040(5) 0.1981(4) 0.0385(10) Uani 1 1 d .
C6 C 1.1865(5) 0.9260(5) 0.1235(3) 0.0396(10) Uani 1 1 d .
C7 C 1.0511(5) 0.7982(5) 0.0420(3) 0.0406(10) Uani 1 1 d .
C8 C 0.9343(6) 0.7055(5) 0.0145(4) 0.0443(11) Uani 1 1 d .
C9 C 0.9532(6) 0.6804(6) -0.0894(4) 0.0520(12) Uani 1 1 d .
H9 H 1.0376 0.7236 -0.1423 0.062 Uiso 1 1 calc R
C10 C 0.8456(7) 0.5900(6) -0.1150(4) 0.0582(14) Uani 1 1 d .
H10 H 0.8551 0.5730 -0.1856 0.070 Uiso 1 1 calc R
C11 C 0.7255(7) 0.5265(7) -0.0349(5) 0.0688(17) Uani 1 1 d .
H11 H 0.6524 0.4638 -0.0492 0.083 Uiso 1 1 calc R
C12 C 0.7151(7) 0.5574(8) 0.0675(5) 0.081(2) Uani 1 1 d .
H12 H 0.6330 0.5138 0.1221 0.098 Uiso 1 1 calc R
C13 C 0.9280(5) 0.8083(5) 0.2375(3) 0.0353(10) Uani 1 1 d .
C14 C 0.9495(6) 0.6958(6) 0.3200(4) 0.0550(13) Uani 1 1 d .
H14 H 1.0382 0.6387 0.3131 0.066 Uiso 1 1 calc R
C15 C 0.8367(6) 0.6694(6) 0.4134(4) 0.0521(13) Uani 1 1 d .
H15 H 0.8514 0.5930 0.4697 0.063 Uiso 1 1 calc R
C16 C 0.6888(6) 0.8546(5) 0.3466(4) 0.0504(12) Uani 1 1 d .
H16 H 0.5988 0.9098 0.3554 0.061 Uiso 1 1 calc R
C17 C 0.7959(6) 0.8897(5) 0.2491(4) 0.0507(12) Uani 1 1 d .
H17 H 0.7783 0.9661 0.1936 0.061 Uiso 1 1 calc R

loop_
_atom_site_aniso_label
_atom_site_aniso_U_11
_atom_site_aniso_U_22
_atom_site_aniso_U_33
_atom_site_aniso_U_23
_atom_site_aniso_U_13
_atom_site_aniso_U_12
Cd1 0.03504(18) 0.0480(2) 0.0425(2) -0.01405(15) 0.00998(14) -0.00459(15)
I2 0.0487(2) 0.0512(2) 0.0551(2) -0.01326(15) -0.00403(15) -0.00059(15)
I1 0.0447(2) 0.0882(3) 0.0693(2) -0.0374(2) -0.00832(17) 0.01642(18)
N1 0.037(2) 0.048(2) 0.040(2) -0.0148(18) 0.0042(17) -0.0042(17)
N2 0.052(2) 0.064(3) 0.035(2) -0.023(2) 0.0117(18) -0.013(2)
N3 0.052(2) 0.064(3) 0.035(2) -0.0186(19) 0.0068(18) -0.015(2)
N4 0.0338(19) 0.050(2) 0.0268(18) -0.0121(16) 0.0059(15) -0.0058(17)
N5 0.050(3) 0.101(4) 0.054(3) -0.039(3) 0.011(2) -0.024(3)
N6 0.0303(19) 0.049(2) 0.0289(18) -0.0150(17) 0.0019(15) -0.0071(16)
C1 0.043(3) 0.080(4) 0.048(3) -0.031(3) 0.015(2) -0.024(3)
C2 0.048(3) 0.082(4) 0.046(3) -0.031(3) 0.014(2) -0.025(3)
C3 0.036(3) 0.064(3) 0.054(3) -0.022(3) 0.012(2) -0.011(2)
C4 0.040(3) 0.071(3) 0.039(3) -0.023(2) 0.013(2) -0.009(2)
C5 0.033(2) 0.045(3) 0.036(2) -0.011(2) 0.0038(19) -0.0023(19)
C6 0.038(2) 0.047(3) 0.032(2) -0.013(2) 0.0049(19) -0.003(2)
C7 0.043(3) 0.052(3) 0.026(2) -0.013(2) 0.0024(19) -0.004(2)
C8 0.041(3) 0.055(3) 0.038(3) -0.015(2) -0.001(2) 0.001(2)
C9 0.056(3) 0.064(3) 0.038(3) -0.018(2) -0.002(2) 0.000(3)
C10 0.060(3) 0.076(4) 0.048(3) -0.030(3) -0.017(3) 0.007(3)
C11 0.048(3) 0.091(4) 0.081(4) -0.048(4) -0.008(3) -0.007(3)
C12 0.054(4) 0.123(6) 0.073(4) -0.049(4) 0.017(3) -0.033(4)
C13 0.030(2) 0.049(3) 0.028(2) -0.0163(19) 0.0040(17) -0.0060(19)
C14 0.040(3) 0.074(4) 0.043(3) -0.005(3) 0.006(2) 0.018(2)
C15 0.038(3) 0.070(3) 0.039(3) 0.000(2) 0.007(2) 0.008(2)
C16 0.043(3) 0.052(3) 0.050(3) -0.011(2) 0.011(2) 0.010(2)
C17 0.051(3) 0.051(3) 0.039(3) 0.002(2) 0.010(2) 0.006(2)

loop_
_atom_type_symbol
_atom_type_description
_atom_type_scat_dispersion_real
_atom_type_scat_dispersion_imag
_atom_type_scat_source
C C 0.0033 0.0016 'International Tables Vol C Tables 4.2.6.8 and 6.1.1.4'
H H 0.0000 0.0000 'International Tables Vol C Tables 4.2.6.8 and 6.1.1.4'
N N 0.0061 0.0033 'International Tables Vol C Tables 4.2.6.8 and 6.1.1.4'
I I -0.4742 1.8119 'International Tables Vol C Tables 4.2.6.8 and 6.1.1.4'
Cd Cd -0.8075 1.2024 'International Tables Vol C Tables 4.2.6.8 and 6.1.1.4'

loop_
_geom_angle_atom_site_label_1
_geom_angle_atom_site_label_2
_geom_angle_atom_site_label_3
_geom_angle
_geom_angle_site_symmetry_1
_geom_angle_site_symmetry_3
N6 Cd1 N1 93.94(12) . 2_776
N6 Cd1 I1 124.80(10) . .
N1 Cd1 I1 101.02(9) 2_776 .
N6 Cd1 I2 103.60(10) . .
N1 Cd1 I2 103.59(10) 2_776 .
I1 Cd1 I2 123.195(17) . .
C2 N1 C3 116.3(4) . .
C2 N1 Cd1 123.5(3) . 2_776
C3 N1 Cd1 120.1(3) . 2_776
C6 N2 N3 107.7(4) . .
C7 N3 N2 108.5(4) . .
C7 N4 C6 104.7(3) . .
C7 N4 C13 128.2(4) . .
C6 N4 C13 127.1(3) . .
C8 N5 C12 116.9(4) . .
C16 N6 C15 117.7(4) . .
C16 N6 Cd1 121.7(3) . .
C15 N6 Cd1 120.4(3) . .
C5 C1 C2 119.9(4) . .
C5 C1 H1 120.0 . .
C2 C1 H1 120.0 . .
N1 C2 C1 123.7(4) . .
N1 C2 H2 118.2 . .
C1 C2 H2 118.2 . .
N1 C3 C4 123.8(4) . .
N1 C3 H3 118.1 . .
C4 C3 H3 118.1 . .
C3 C4 C5 119.6(4) . .
C3 C4 H4 120.2 . .
C5 C4 H4 120.2 . .
C1 C5 C4 116.7(4) . .
C1 C5 C6 126.0(4) . .
C4 C5 C6 117.1(4) . .
N2 C6 N4 109.5(4) . .
N2 C6 C5 120.8(4) . .
N4 C6 C5 129.7(4) . .
N3 C7 N4 109.6(4) . .
N3 C7 C8 122.8(4) . .
N4 C7 C8 127.6(4) . .
N5 C8 C9 123.0(5) . .
N5 C8 C7 118.0(4) . .
C9 C8 C7 118.9(4) . .
C8 C9 C10 119.2(5) . .
C8 C9 H9 120.4 . .
C10 C9 H9 120.4 . .
C11 C10 C9 118.9(5) . .
C11 C10 H10 120.6 . .
C9 C10 H10 120.6 . .
C10 C11 C12 118.2(5) . .
C10 C11 H11 120.9 . .
C12 C11 H11 120.9 . .
N5 C12 C11 123.8(5) . .
N5 C12 H12 118.1 . .
C11 C12 H12 118.1 . .
C17 C13 C14 119.8(4) . .
C17 C13 N4 120.5(4) . .
C14 C13 N4 119.7(4) . .
C13 C14 C15 118.2(5) . .
C13 C14 H14 120.9 . .
C15 C14 H14 120.9 . .
N6 C15 C14 123.3(5) . .
N6 C15 H15 118.3 . .
C14 C15 H15 118.3 . .
N6 C16 C17 123.3(4) . .
N6 C16 H16 118.4 . .
C17 C16 H16 118.4 . .
C13 C17 C16 117.7(5) . .
C13 C17 H17 121.1 . .
C16 C17 H17 121.1 . .

loop_
_geom_bond_atom_site_label_1
_geom_bond_atom_site_label_2
_geom_bond_distance
_geom_bond_site_symmetry_2
Cd1 N6 2.295(3) .
Cd1 N1 2.336(4) 2_776
Cd1 I1 2.6974(5) .
Cd1 I2 2.7198(5) .
N1 C2 1.324(6) .
N1 C3 1.337(6) .
N1 Cd1 2.336(4) 2_776
N2 C6 1.310(5) .
N2 N3 1.377(5) .
N3 C7 1.306(6) .
N4 C7 1.377(5) .
N4 C6 1.391(5) .
N4 C13 1.452(5) .
N5 C8 1.326(6) .
N5 C12 1.341(7) .
N6 C16 1.318(6) .
N6 C15 1.323(6) .
C1 C5 1.372(6) .
C1 C2 1.378(7) .
C1 H1 0.9300 .
C2 H2 0.9300 .
C3 C4 1.368(7) .
C3 H3 0.9300 .
C4 C5 1.389(6) .
C4 H4 0.9300 .
C5 C6 1.468(6) .
C7 C8 1.463(6) .
C8 C9 1.366(6) .
C9 C10 1.383(7) .
C9 H9 0.9300 .
C10 C11 1.361(8) .
C10 H10 0.9300 .
C11 C12 1.374(8) .
C11 H11 0.9300 .
C12 H12 0.9300 .
C13 C17 1.365(6) .
C13 C14 1.366(7) .
C14 C15 1.374(6) .
C14 H14 0.9300 .
C15 H15 0.9300 .
C16 C17 1.387(6) .
C16 H16 0.9300 .
C17 H17 0.9300 .

loop_
_geom_torsion_atom_site_label_1
_geom_torsion_atom_site_label_2
_geom_torsion_atom_site_label_3
_geom_torsion_atom_site_label_4
_geom_torsion
_geom_torsion_site_symmetry_1
C6 N2 N3 C7 1.2(6) .
N1 Cd1 N6 C16 -89.1(4) 2_776
I1 Cd1 N6 C16 17.3(4) .
I2 Cd1 N6 C16 165.9(3) .
N1 Cd1 N6 C15 96.3(4) 2_776
I1 Cd1 N6 C15 -157.4(3) .
I2 Cd1 N6 C15 -8.8(4) .
C3 N1 C2 C1 -0.9(8) .
Cd1 N1 C2 C1 176.8(5) 2_776
C5 C1 C2 N1 1.0(9) .
C2 N1 C3 C4 0.6(8) .
Cd1 N1 C3 C4 -177.2(4) 2_776
N1 C3 C4 C5 -0.5(9) .
C2 C1 C5 C4 -0.8(8) .
C2 C1 C5 C6 -176.8(5) .
C3 C4 C5 C1 0.5(8) .
C3 C4 C5 C6 176.9(5) .
N3 N2 C6 N4 -0.9(6) .
N3 N2 C6 C5 -179.7(4) .
C7 N4 C6 N2 0.2(5) .
C13 N4 C6 N2 179.4(4) .
C7 N4 C6 C5 178.9(5) .
C13 N4 C6 C5 -2.0(8) .
C1 C5 C6 N2 169.4(5) .
C4 C5 C6 N2 -6.7(7) .
C1 C5 C6 N4 -9.1(8) .
C4 C5 C6 N4 174.9(5) .
N2 N3 C7 N4 -1.1(6) .
N2 N3 C7 C8 -179.6(4) .
C6 N4 C7 N3 0.5(5) .
C13 N4 C7 N3 -178.6(4) .
C6 N4 C7 C8 179.0(5) .
C13 N4 C7 C8 -0.2(8) .
C12 N5 C8 C9 1.1(9) .
C12 N5 C8 C7 -177.2(6) .
N3 C7 C8 N5 172.6(5) .
N4 C7 C8 N5 -5.6(8) .
N3 C7 C8 C9 -5.7(8) .
N4 C7 C8 C9 176.0(5) .
N5 C8 C9 C10 0.1(8) .
C7 C8 C9 C10 178.3(5) .
C8 C9 C10 C11 -1.3(8) .
C9 C10 C11 C12 1.2(9) .
C8 N5 C12 C11 -1.2(11) .
C10 C11 C12 N5 0.1(11) .
C7 N4 C13 C17 -89.3(6) .
C6 N4 C13 C17 91.7(6) .
C7 N4 C13 C14 92.1(6) .
C6 N4 C13 C14 -86.9(6) .
C17 C13 C14 C15 -0.7(8) .
N4 C13 C14 C15 177.9(4) .
C16 N6 C15 C14 0.2(8) .
Cd1 N6 C15 C14 175.1(4) .
C13 C14 C15 N6 0.2(8) .
C15 N6 C16 C17 -0.1(7) .
Cd1 N6 C16 C17 -174.9(4) .
C14 C13 C17 C16 0.8(7) .
N4 C13 C17 C16 -177.8(4) .
N6 C16 C17 C13 -0.4(8) .
